data_7240653
loop_
_publ_author_name
'Urbanovsk\'y, Peter'
'Kotek, Jan'
'C\'isa\<rov\'a, Ivana'
'Hermann, Petr'

_publ_section_title
;
 Selective and clean synthesis of aminoalkyl-H-phosphinic acids from
 hypophosphorous acid by phospha-Mannich reaction
;
_journal_issue 36
_journal_name_full 'RSC Advances'
_journal_page_first 21329
_journal_page_last 21349
_journal_paper_doi 10.1039/D0RA03075A
_journal_volume 10
_journal_year 2020
_chemical_formula_moiety 'C24 H23 N2 O4 P'
_chemical_formula_sum 'C24 H23 N2 O4 P'
_chemical_formula_weight 434.41
_space_group_crystal_system triclinic
_space_group_IT_number 2
_space_group_name_Hall '-P 1'
_space_group_name_H-M_alt 'P -1'
_atom_sites_solution_hydrogens mixed
_atom_sites_solution_primary direct
_atom_sites_solution_secondary difmap
_audit_creation_method SHELXL-2014/7
_audit_update_record
;
2020-02-19 deposited with the CCDC.	2020-05-15 downloaded from the CCDC.
;
_cell_angle_alpha 110.8480(10)
_cell_angle_beta 92.5530(10)
_cell_angle_gamma 110.0000(10)
_cell_formula_units_Z 2
_cell_length_a 9.9559(5)
_cell_length_b 10.8993(5)
_cell_length_c 11.2372(5)
_cell_measurement_reflns_used 9990
_cell_measurement_temperature 120(2)
_cell_measurement_theta_max 70.1680
_cell_measurement_theta_min 4.7004
_cell_volume 1051.45(9)
_computing_cell_refinement 'SAINT V8.38A (Bruker AXS Inc., 2017)'
_computing_data_collection 'Bruker Instrument Service V6.2.10'
_computing_data_reduction 'SAINT V8.38A (Bruker AXS Inc., 2017)'
_computing_structure_refinement 'SHELXL-2014/7 (Sheldrick, 2014)'
_computing_structure_solution 'SHELXT 2014/5 (Sheldrick, 2014)'
_diffrn_ambient_temperature 120(2)
_diffrn_detector_area_resol_mean 10.4167
_diffrn_measured_fraction_theta_full 0.997
_diffrn_measured_fraction_theta_max 0.996
_diffrn_measurement_device_type 'Bruker D8 VENTURE Kappa Duo PHOTON 100 CMOS'
_diffrn_measurement_method '\f and \w scans'
_diffrn_radiation_monochromator 'Quazar Mo multilayer optic'
_diffrn_radiation_type CuK\a
_diffrn_radiation_wavelength 1.54178
_diffrn_reflns_av_R_equivalents 0.0353
_diffrn_reflns_av_unetI/netI 0.0319
_diffrn_reflns_Laue_measured_fraction_full 0.997
_diffrn_reflns_Laue_measured_fraction_max 0.996
_diffrn_reflns_limit_h_max 12
_diffrn_reflns_limit_h_min -12
_diffrn_reflns_limit_k_max 13
_diffrn_reflns_limit_k_min -13
_diffrn_reflns_limit_l_max 12
_diffrn_reflns_limit_l_min -13
_diffrn_reflns_number 17202
_diffrn_reflns_point_group_measured_fraction_full 0.997
_diffrn_reflns_point_group_measured_fraction_max 0.996
_diffrn_reflns_theta_full 67.679
_diffrn_reflns_theta_max 70.162
_diffrn_reflns_theta_min 4.700
_diffrn_source 'I\mS micro-focus sealed tube'
_exptl_absorpt_coefficient_mu 1.448
_exptl_absorpt_correction_T_max 0.91
_exptl_absorpt_correction_T_min 0.81
_exptl_absorpt_correction_type multi-scan
_exptl_absorpt_process_details
;
SADABS-2016/2 - Bruker AXS area detector scaling and absorption correction
;
_exptl_crystal_colour colourless
_exptl_crystal_density_diffrn 1.372
_exptl_crystal_description prism
_exptl_crystal_F_000 456
_exptl_crystal_size_max 0.179
_exptl_crystal_size_mid 0.100
_exptl_crystal_size_min 0.064
_refine_diff_density_max 0.292
_refine_diff_density_min -0.347
_refine_diff_density_rms 0.044
_refine_ls_extinction_method none
_refine_ls_goodness_of_fit_ref 1.036
_refine_ls_hydrogen_treatment mixed
_refine_ls_matrix_type full
_refine_ls_number_parameters 284
_refine_ls_number_reflns 3984
_refine_ls_number_restraints 0
_refine_ls_restrained_S_all 1.036
_refine_ls_R_factor_all 0.0373
_refine_ls_R_factor_gt 0.0333
_refine_ls_shift/su_max 0.000
_refine_ls_shift/su_mean 0.000
_refine_ls_structure_factor_coef Fsqd
_refine_ls_weighting_details 'w=1/[\s^2^(Fo^2^)+(0.0369P)^2^+0.4762P] where P=(Fo^2^+2Fc^2^)/3'
_refine_ls_weighting_scheme calc
_refine_ls_wR_factor_gt 0.0810
_refine_ls_wR_factor_ref 0.0834
_reflns_Friedel_coverage 0.000
_reflns_number_gt 3629
_reflns_number_total 3984
_reflns_threshold_expression 'I > 2\s(I)'
_cod_data_source_file d0ra03075a3.cif
_cod_data_source_block ftmpin_dba
_cod_depositor_comments
;
The following automatic conversions were performed:

data item '_exptl_absorpt_correction_type' value 'Multi-Scan' was
changed to 'multi-scan' in accordance with the
/home/data/users/saulius/crontab/automatic-downloads/rss-feeds/RSC/lib/dictionaries/cif_core.dic
dictionary named 'cif_core.dic' version 2.4.2 last updated on
2011-04-26.

Automatic conversion script
Id: cif_fix_values 7556 2019-12-06 15:28:31Z antanas 

 Adding full bibliography for 7240636--7240653.cif.
;
_cod_database_code 7240653
_shelx_shelxl_version_number 2014/7
_shelx_space_group_comment
;
The symmetry employed for this shelxl refinement is uniquely defined
by the following loop, which should always be used as a source of
symmetry information in preference to the above space-group names.
They are only intended as comments.
;
_shelx_estimated_absorpt_t_min 0.782
_shelx_estimated_absorpt_t_max 0.913

loop_
_space_group_symop_operation_xyz
'x, y, z'
'-x, -y, -z'

loop_
_atom_site_label
_atom_site_type_symbol
_atom_site_fract_x
_atom_site_fract_y
_atom_site_fract_z
_atom_site_U_iso_or_equiv
_atom_site_adp_type
_atom_site_occupancy
_atom_site_site_symmetry_order
_atom_site_calc_flag
_atom_site_refinement_flags_posn
_atom_site_refinement_flags_adp
_atom_site_refinement_flags_occupancy
_atom_site_disorder_assembly
_atom_site_disorder_group
P1 P 0.67957(3) 0.27047(3) 0.66347(3) 0.01442(10) Uani 1 1 d . . . . .
O11 O 0.65600(10) 0.12206(10) 0.57369(9) 0.0175(2) Uani 1 1 d . . . . .
O12 O 0.69680(11) 0.31141(11) 0.80590(9) 0.0228(2) Uani 1 1 d . . . . .
C2 C 0.52104(14) 0.29796(14) 0.60198(13) 0.0168(3) Uani 1 1 d . . . . .
H21 H 0.5011 0.3719 0.6720 0.020 Uiso 1 1 calc R U . . .
H22 H 0.5412 0.3295 0.5299 0.020 Uiso 1 1 calc R U . . .
N3 N 0.39249(12) 0.15948(12) 0.55541(11) 0.0150(2) Uani 1 1 d . . . . .
H31 H 0.4216(19) 0.0877(19) 0.5117(16) 0.023(4) Uiso 1 1 d . . . . .
C4 C 0.27208(15) 0.15146(15) 0.46340(13) 0.0194(3) Uani 1 1 d . . . . .
H41 H 0.2374 0.2280 0.5077 0.023 Uiso 1 1 calc R U . . .
H42 H 0.1895 0.0592 0.4389 0.023 Uiso 1 1 calc R U . . .
C5 C 0.32166(15) 0.16624(15) 0.34236(13) 0.0195(3) Uani 1 1 d . . . . .
C6 C 0.2983(2) 0.26525(19) 0.30314(16) 0.0335(4) Uani 1 1 d . . . . .
H61 H 0.2545 0.3256 0.3542 0.040 Uiso 1 1 calc R U . . .
C7 C 0.3383(2) 0.2771(2) 0.18963(18) 0.0401(4) Uani 1 1 d . . . . .
H71 H 0.3194 0.3437 0.1624 0.048 Uiso 1 1 calc R U . . .
C8 C 0.40542(19) 0.19293(18) 0.11639(16) 0.0328(4) Uani 1 1 d . . . . .
H81 H 0.4338 0.2018 0.0393 0.039 Uiso 1 1 calc R U . . .
C9 C 0.4309(2) 0.09548(19) 0.15617(16) 0.0360(4) Uani 1 1 d . . . . .
H91 H 0.4786 0.0382 0.1068 0.043 Uiso 1 1 calc R U . . .
C10 C 0.38772(19) 0.08029(17) 0.26723(15) 0.0297(4) Uani 1 1 d . . . . .
H101 H 0.4033 0.0109 0.2922 0.036 Uiso 1 1 calc R U . . .
C11 C 0.33710(15) 0.11808(14) 0.66527(13) 0.0174(3) Uani 1 1 d . . . . .
H111 H 0.2691 0.0172 0.6275 0.021 Uiso 1 1 calc R U . . .
H112 H 0.4208 0.1254 0.7222 0.021 Uiso 1 1 calc R U . . .
C12 C 0.26094(15) 0.20531(14) 0.74740(13) 0.0166(3) Uani 1 1 d . . . . .
C13 C 0.33812(16) 0.32794(15) 0.85756(14) 0.0212(3) Uani 1 1 d . . . . .
H131 H 0.4410 0.3599 0.8793 0.025 Uiso 1 1 calc R U . . .
C14 C 0.26494(18) 0.40353(16) 0.93563(14) 0.0268(3) Uani 1 1 d . . . . .
H141 H 0.3178 0.4874 1.0103 0.032 Uiso 1 1 calc R U . . .
C15 C 0.11480(19) 0.35653(17) 0.90446(15) 0.0277(3) Uani 1 1 d . . . . .
H151 H 0.0650 0.4084 0.9579 0.033 Uiso 1 1 calc R U . . .
C16 C 0.03704(17) 0.23450(17) 0.79596(15) 0.0262(3) Uani 1 1 d . . . . .
H161 H -0.0659 0.2024 0.7751 0.031 Uiso 1 1 calc R U . . .
C17 C 0.11001(15) 0.15915(16) 0.71776(14) 0.0215(3) Uani 1 1 d . . . . .
H171 H 0.0565 0.0753 0.6433 0.026 Uiso 1 1 calc R U . . .
C18 C 0.83784(15) 0.39427(15) 0.63214(14) 0.0199(3) Uani 1 1 d . . . . .
H181 H 0.8340 0.4899 0.6666 0.024 Uiso 1 1 calc R U . . .
H182 H 0.9273 0.4004 0.6801 0.024 Uiso 1 1 calc R U . . .
N19 N 0.84767(13) 0.35494(12) 0.49586(12) 0.0200(3) Uani 1 1 d . . . . .
C20 C 0.79030(16) 0.40213(15) 0.41303(15) 0.0230(3) Uani 1 1 d . . . . .
O201 O 0.73243(13) 0.48701(12) 0.44622(12) 0.0329(3) Uani 1 1 d . . . . .
C21 C 0.81562(15) 0.32719(16) 0.28255(15) 0.0229(3) Uani 1 1 d . . . . .
C22 C 0.78000(17) 0.33494(18) 0.16603(16) 0.0300(4) Uani 1 1 d . . . . .
H221 H 0.7332 0.3960 0.1604 0.036 Uiso 1 1 calc R U . . .
C23 C 0.81527(19) 0.2500(2) 0.05723(17) 0.0348(4) Uani 1 1 d . . . . .
H231 H 0.7926 0.2530 -0.0245 0.042 Uiso 1 1 calc R U . . .
C24 C 0.8834(2) 0.1606(2) 0.06632(17) 0.0358(4) Uani 1 1 d . . . . .
H241 H 0.9056 0.1030 -0.0097 0.043 Uiso 1 1 calc R U . . .
C25 C 0.91992(18) 0.15369(18) 0.18432(16) 0.0289(3) Uani 1 1 d . . . . .
H251 H 0.9669 0.0930 0.1905 0.035 Uiso 1 1 calc R U . . .
C26 C 0.88461(15) 0.23919(15) 0.29204(14) 0.0218(3) Uani 1 1 d . . . . .
C27 C 0.90834(14) 0.25703(15) 0.42982(14) 0.0194(3) Uani 1 1 d . . . . .
O271 O 0.96708(11) 0.20202(11) 0.47923(10) 0.0244(2) Uani 1 1 d . . . . .

loop_
_atom_site_aniso_label
_atom_site_aniso_U_11
_atom_site_aniso_U_22
_atom_site_aniso_U_33
_atom_site_aniso_U_23
_atom_site_aniso_U_13
_atom_site_aniso_U_12
P1 0.01347(17) 0.01373(17) 0.01360(18) 0.00375(13) 0.00170(12) 0.00420(13)
O11 0.0159(5) 0.0146(5) 0.0193(5) 0.0044(4) 0.0037(4) 0.0049(4)
O12 0.0241(5) 0.0273(5) 0.0145(5) 0.0051(4) 0.0024(4) 0.0102(4)
C2 0.0155(7) 0.0140(6) 0.0190(7) 0.0061(5) 0.0032(5) 0.0039(5)
N3 0.0141(5) 0.0151(5) 0.0150(6) 0.0045(4) 0.0034(4) 0.0062(5)
C4 0.0139(6) 0.0246(7) 0.0184(7) 0.0068(6) 0.0013(5) 0.0082(6)
C5 0.0169(7) 0.0209(7) 0.0179(7) 0.0061(5) 0.0004(5) 0.0057(6)
C6 0.0450(10) 0.0374(9) 0.0286(9) 0.0153(7) 0.0081(7) 0.0255(8)
C7 0.0574(12) 0.0394(10) 0.0351(10) 0.0236(8) 0.0070(8) 0.0229(9)
C8 0.0369(9) 0.0371(9) 0.0218(8) 0.0162(7) 0.0057(7) 0.0063(8)
C9 0.0490(11) 0.0413(10) 0.0270(9) 0.0160(7) 0.0192(8) 0.0238(9)
C10 0.0431(10) 0.0303(8) 0.0262(8) 0.0153(7) 0.0145(7) 0.0210(8)
C11 0.0177(7) 0.0180(6) 0.0192(7) 0.0090(5) 0.0069(5) 0.0077(5)
C12 0.0183(7) 0.0188(7) 0.0155(6) 0.0090(5) 0.0051(5) 0.0078(5)
C13 0.0217(7) 0.0221(7) 0.0186(7) 0.0084(6) 0.0029(6) 0.0068(6)
C14 0.0398(9) 0.0217(7) 0.0176(7) 0.0068(6) 0.0088(6) 0.0109(7)
C15 0.0396(9) 0.0312(8) 0.0288(8) 0.0183(7) 0.0217(7) 0.0243(7)
C16 0.0227(8) 0.0384(9) 0.0294(8) 0.0206(7) 0.0129(6) 0.0170(7)
C17 0.0188(7) 0.0270(7) 0.0190(7) 0.0099(6) 0.0049(6) 0.0080(6)
C18 0.0173(7) 0.0169(6) 0.0205(7) 0.0053(5) 0.0015(5) 0.0030(5)
N19 0.0182(6) 0.0196(6) 0.0238(6) 0.0117(5) 0.0063(5) 0.0057(5)
C20 0.0195(7) 0.0195(7) 0.0318(8) 0.0154(6) 0.0064(6) 0.0039(6)
O201 0.0408(7) 0.0291(6) 0.0413(7) 0.0206(5) 0.0143(5) 0.0200(5)
C21 0.0168(7) 0.0243(7) 0.0290(8) 0.0162(6) 0.0064(6) 0.0034(6)
C22 0.0232(8) 0.0373(9) 0.0372(9) 0.0265(8) 0.0073(7) 0.0081(7)
C23 0.0294(9) 0.0487(10) 0.0308(9) 0.0260(8) 0.0083(7) 0.0090(8)
C24 0.0380(10) 0.0454(10) 0.0258(8) 0.0169(8) 0.0129(7) 0.0141(8)
C25 0.0296(8) 0.0334(8) 0.0286(8) 0.0157(7) 0.0117(7) 0.0135(7)
C26 0.0171(7) 0.0243(7) 0.0247(8) 0.0144(6) 0.0059(6) 0.0037(6)
C27 0.0121(6) 0.0193(7) 0.0250(7) 0.0109(6) 0.0052(5) 0.0015(5)
O271 0.0202(5) 0.0303(6) 0.0275(6) 0.0147(5) 0.0046(4) 0.0117(4)

loop_
_atom_type_symbol
_atom_type_description
_atom_type_scat_dispersion_real
_atom_type_scat_dispersion_imag
_atom_type_scat_source
C C 0.0181 0.0091 'International Tables Vol C Tables 4.2.6.8 and 6.1.1.4'
H H 0.0000 0.0000 'International Tables Vol C Tables 4.2.6.8 and 6.1.1.4'
N N 0.0311 0.0180 'International Tables Vol C Tables 4.2.6.8 and 6.1.1.4'
O O 0.0492 0.0322 'International Tables Vol C Tables 4.2.6.8 and 6.1.1.4'
P P 0.2955 0.4335 'International Tables Vol C Tables 4.2.6.8 and 6.1.1.4'

loop_
_geom_angle_atom_site_label_1
_geom_angle_atom_site_label_2
_geom_angle_atom_site_label_3
_geom_angle
_geom_angle_site_symmetry_1
_geom_angle_site_symmetry_3
_geom_angle_publ_flag
O12 P1 O11 120.81(6) . . ?
O12 P1 C18 107.82(6) . . ?
O11 P1 C18 108.42(6) . . ?
O12 P1 C2 110.48(6) . . ?
O11 P1 C2 103.21(6) . . ?
C18 P1 C2 105.01(6) . . ?
N3 C2 P1 107.91(9) . . ?
N3 C2 H21 110.1 . . ?
P1 C2 H21 110.1 . . ?
N3 C2 H22 110.1 . . ?
P1 C2 H22 110.1 . . ?
H21 C2 H22 108.4 . . ?
C2 N3 C4 113.27(11) . . ?
C2 N3 C11 113.09(10) . . ?
C4 N3 C11 112.15(10) . . ?
C2 N3 H31 108.9(11) . . ?
C4 N3 H31 106.9(11) . . ?
C11 N3 H31 101.6(11) . . ?
N3 C4 C5 111.90(11) . . ?
N3 C4 H41 109.2 . . ?
C5 C4 H41 109.2 . . ?
N3 C4 H42 109.2 . . ?
C5 C4 H42 109.2 . . ?
H41 C4 H42 107.9 . . ?
C6 C5 C10 118.86(14) . . ?
C6 C5 C4 119.60(13) . . ?
C10 C5 C4 121.52(13) . . ?
C5 C6 C7 120.54(15) . . ?
C5 C6 H61 119.7 . . ?
C7 C6 H61 119.7 . . ?
C8 C7 C6 120.36(16) . . ?
C8 C7 H71 119.8 . . ?
C6 C7 H71 119.8 . . ?
C7 C8 C9 119.28(15) . . ?
C7 C8 H81 120.4 . . ?
C9 C8 H81 120.4 . . ?
C8 C9 C10 120.70(16) . . ?
C8 C9 H91 119.7 . . ?
C10 C9 H91 119.7 . . ?
C9 C10 C5 120.23(15) . . ?
C9 C10 H101 119.9 . . ?
C5 C10 H101 119.9 . . ?
C12 C11 N3 115.49(11) . . ?
C12 C11 H111 108.4 . . ?
N3 C11 H111 108.4 . . ?
C12 C11 H112 108.4 . . ?
N3 C11 H112 108.4 . . ?
H111 C11 H112 107.5 . . ?
C17 C12 C13 119.14(13) . . ?
C17 C12 C11 119.77(12) . . ?
C13 C12 C11 120.99(13) . . ?
C14 C13 C12 120.16(14) . . ?
C14 C13 H131 119.9 . . ?
C12 C13 H131 119.9 . . ?
C15 C14 C13 119.98(14) . . ?
C15 C14 H141 120.0 . . ?
C13 C14 H141 120.0 . . ?
C16 C15 C14 120.35(13) . . ?
C16 C15 H151 119.8 . . ?
C14 C15 H151 119.8 . . ?
C15 C16 C17 119.72(14) . . ?
C15 C16 H161 120.1 . . ?
C17 C16 H161 120.1 . . ?
C16 C17 C12 120.64(14) . . ?
C16 C17 H171 119.7 . . ?
C12 C17 H171 119.7 . . ?
N19 C18 P1 114.18(9) . . ?
N19 C18 H181 108.7 . . ?
P1 C18 H181 108.7 . . ?
N19 C18 H182 108.7 . . ?
P1 C18 H182 108.7 . . ?
H181 C18 H182 107.6 . . ?
C20 N19 C27 111.83(12) . . ?
C20 N19 C18 124.54(12) . . ?
C27 N19 C18 123.51(12) . . ?
O201 C20 N19 124.74(14) . . ?
O201 C20 C21 129.36(14) . . ?
N19 C20 C21 105.90(12) . . ?
C22 C21 C26 121.83(15) . . ?
C22 C21 C20 129.77(14) . . ?
C26 C21 C20 108.40(13) . . ?
C21 C22 C23 117.39(15) . . ?
C21 C22 H221 121.3 . . ?
C23 C22 H221 121.3 . . ?
C22 C23 C24 120.88(16) . . ?
C22 C23 H231 119.6 . . ?
C24 C23 H231 119.6 . . ?
C23 C24 C25 121.56(16) . . ?
C23 C24 H241 119.2 . . ?
C25 C24 H241 119.2 . . ?
C26 C25 C24 116.99(15) . . ?
C26 C25 H251 121.5 . . ?
C24 C25 H251 121.5 . . ?
C25 C26 C21 121.35(14) . . ?
C25 C26 C27 130.41(14) . . ?
C21 C26 C27 108.24(13) . . ?
O271 C27 N19 125.12(13) . . ?
O271 C27 C26 129.26(13) . . ?
N19 C27 C26 105.61(12) . . ?

loop_
_geom_bond_atom_site_label_1
_geom_bond_atom_site_label_2
_geom_bond_distance
_geom_bond_site_symmetry_2
_geom_bond_publ_flag
P1 O12 1.4849(10) . ?
P1 O11 1.4991(9) . ?
P1 C18 1.8332(14) . ?
P1 C2 1.8526(14) . ?
C2 N3 1.4989(17) . ?
C2 H21 0.9900 . ?
C2 H22 0.9900 . ?
N3 C4 1.5057(17) . ?
N3 C11 1.5228(17) . ?
N3 H31 0.912(18) . ?
C4 C5 1.5103(19) . ?
C4 H41 0.9900 . ?
C4 H42 0.9900 . ?
C5 C6 1.384(2) . ?
C5 C10 1.390(2) . ?
C6 C7 1.389(2) . ?
C6 H61 0.9500 . ?
C7 C8 1.377(3) . ?
C7 H71 0.9500 . ?
C8 C9 1.380(2) . ?
C8 H81 0.9500 . ?
C9 C10 1.384(2) . ?
C9 H91 0.9500 . ?
C10 H101 0.9500 . ?
C11 C12 1.5039(18) . ?
C11 H111 0.9900 . ?
C11 H112 0.9900 . ?
C12 C17 1.393(2) . ?
C12 C13 1.3944(19) . ?
C13 C14 1.390(2) . ?
C13 H131 0.9500 . ?
C14 C15 1.386(2) . ?
C14 H141 0.9500 . ?
C15 C16 1.383(2) . ?
C15 H151 0.9500 . ?
C16 C17 1.388(2) . ?
C16 H161 0.9500 . ?
C17 H171 0.9500 . ?
C18 N19 1.4537(18) . ?
C18 H181 0.9900 . ?
C18 H182 0.9900 . ?
N19 C20 1.3969(19) . ?
N19 C27 1.4041(18) . ?
C20 O201 1.2104(18) . ?
C20 C21 1.484(2) . ?
C21 C22 1.380(2) . ?
C21 C26 1.386(2) . ?
C22 C23 1.389(2) . ?
C22 H221 0.9500 . ?
C23 C24 1.391(3) . ?
C23 H231 0.9500 . ?
C24 C25 1.394(2) . ?
C24 H241 0.9500 . ?
C25 C26 1.384(2) . ?
C25 H251 0.9500 . ?
C26 C27 1.487(2) . ?
C27 O271 1.2074(18) . ?
